data_4504239
loop_
_publ_author_name
'Rafilovich, Michal'
'Bernstein, Joel'
'Hickey, Magali B.'
'Tauber, Michael'

_publ_section_title
;
 Benzidine:&#x00A0; A Co-Crystallization Agent for Proton Acceptors
;
_journal_issue 9
_journal_name_full 'Crystal Growth &amp; Design'
_journal_page_first 1777
_journal_paper_doi 10.1021/cg0701325
_journal_volume 7
_journal_year 2007
_chemical_formula_sum 'C30 H28 N4 O2'
_chemical_formula_weight 476.55
_chemical_name_systematic
; 
 ? 
;
_space_group_IT_number 15
_symmetry_cell_setting monoclinic
_symmetry_space_group_name_Hall '-C 2yc'
_symmetry_space_group_name_H-M 'C 1 2/c 1'
_atom_sites_solution_hydrogens geom
_atom_sites_solution_primary direct
_atom_sites_solution_secondary difmap
_audit_creation_method SHELXL-97
_cell_angle_alpha 90.00
_cell_angle_beta 109.054(4)
_cell_angle_gamma 90.00
_cell_formula_units_Z 8
_cell_length_a 24.347(3)
_cell_length_b 10.9654(15)
_cell_length_c 19.683(2)
_cell_measurement_reflns_used 4942
_cell_measurement_temperature 298(2)
_cell_measurement_theta_max 26.60
_cell_measurement_theta_min 2.32
_cell_volume 4967.0(11)
_computing_cell_refinement 'Bruker SMART'
_computing_data_collection 'Bruker SMART'
_computing_data_reduction 'Bruker SAINT'
_computing_molecular_graphics 'Bruker SHELXTL'
_computing_publication_material 'Bruker SHELXTL'
_computing_structure_refinement 'SHELXL-97 (Sheldrick, 1997)'
_computing_structure_solution 'SHELXS-97 (Sheldrick, 1990)'
_diffrn_ambient_temperature 298(2)
_diffrn_measured_fraction_theta_full 0.992
_diffrn_measured_fraction_theta_max 0.992
_diffrn_measurement_device_type 'CCD area detector'
_diffrn_measurement_method 'phi and omega scans'
_diffrn_radiation_monochromator graphite
_diffrn_radiation_source 'fine-focus sealed tube'
_diffrn_radiation_type MoK\a
_diffrn_radiation_wavelength 0.71073
_diffrn_reflns_av_R_equivalents 0.0395
_diffrn_reflns_av_sigmaI/netI 0.0527
_diffrn_reflns_limit_h_max 32
_diffrn_reflns_limit_h_min -22
_diffrn_reflns_limit_k_max 14
_diffrn_reflns_limit_k_min -14
_diffrn_reflns_limit_l_max 23
_diffrn_reflns_limit_l_min -26
_diffrn_reflns_number 20954
_diffrn_reflns_theta_full 28.36
_diffrn_reflns_theta_max 28.36
_diffrn_reflns_theta_min 1.77
_exptl_absorpt_coefficient_mu 0.081
_exptl_absorpt_correction_type none
_exptl_crystal_colour dark
_exptl_crystal_density_diffrn 1.275
_exptl_crystal_density_meas 0
_exptl_crystal_density_method 'not measured'
_exptl_crystal_description prism
_exptl_crystal_F_000 2016
_refine_diff_density_max 0.174
_refine_diff_density_min -0.186
_refine_diff_density_rms 0.034
_refine_ls_extinction_method none
_refine_ls_goodness_of_fit_ref 1.030
_refine_ls_hydrogen_treatment mixed
_refine_ls_matrix_type full
_refine_ls_number_parameters 437
_refine_ls_number_reflns 6171
_refine_ls_number_restraints 0
_refine_ls_restrained_S_all 1.030
_refine_ls_R_factor_all 0.0761
_refine_ls_R_factor_gt 0.0450
_refine_ls_shift/su_max 0.004
_refine_ls_shift/su_mean 0.001
_refine_ls_structure_factor_coef Fsqd
_refine_ls_weighting_details 'calc w=1/[\s^2^(Fo^2^)+(0.0431P)^2^+1.2986P] where P=(Fo^2^+2Fc^2^)/3'
_refine_ls_weighting_scheme calc
_refine_ls_wR_factor_gt 0.1109
_refine_ls_wR_factor_ref 0.1302
_reflns_number_gt 4006
_reflns_number_total 6171
_reflns_threshold_expression >2sigma(I)
_cod_data_source_file cg0701325si20070205_035820.cif
_cod_data_source_block mr6012_
_cod_depositor_comments
;
The following automatic conversions were performed:

'_symmetry_cell_setting' value 'Monoclinic' changed to 'monoclinic'
according to /home/saulius/struct/CIF-dictionaries/cif_core.dic
dictionary named 'cif_core.dic' version 2.4.1 from 2010-06-29.

Automatic conversion script
Id: cif_fix_values 1715 2011-07-08 13:25:40Z adriana 
;
_cod_original_cell_volume 4967.1(11)
_cod_original_sg_symbol_H-M C2/c
_cod_database_code 4504239

loop_
_symmetry_equiv_pos_as_xyz
'x, y, z'
'-x, y, -z+1/2'
'x+1/2, y+1/2, z'
'-x+1/2, y+1/2, -z+1/2'
'-x, -y, -z'
'x, -y, z-1/2'
'-x+1/2, -y+1/2, -z'
'x+1/2, -y+1/2, z-1/2'

loop_
_atom_site_label
_atom_site_type_symbol
_atom_site_fract_x
_atom_site_fract_y
_atom_site_fract_z
_atom_site_U_iso_or_equiv
_atom_site_adp_type
_atom_site_occupancy
_atom_site_symmetry_multiplicity
_atom_site_calc_flag
C4 C 0.11617(6) 0.20286(13) 0.19238(7) 0.0486(3) Uani 1 1 d
C7 C 0.12922(6) 0.33020(13) 0.17766(7) 0.0478(3) Uani 1 1 d
C12 C 0.08970(6) 0.42419(14) 0.17389(7) 0.0517(3) Uani 1 1 d
C19 C 0.07414(6) 0.36707(13) 0.42294(7) 0.0486(3) Uani 1 1 d
C21 C 0.06257(6) 0.53232(14) 0.33756(8) 0.0536(4) Uani 1 1 d
C16 C 0.08506(6) 0.23749(13) 0.44414(7) 0.0504(3) Uani 1 1 d
C1 C 0.09059(6) -0.03996(14) 0.22001(8) 0.0545(4) Uani 1 1 d
C22 C 0.05511(6) 0.61718(14) 0.38639(8) 0.0529(3) Uani 1 1 d
C20 C 0.07183(6) 0.41068(14) 0.35540(7) 0.0509(3) Uani 1 1 d
N1 N 0.07849(8) -0.15992(14) 0.23467(9) 0.0719(4) Uani 1 1 d
N4 N 0.04325(7) 0.74000(14) 0.36805(10) 0.0676(4) Uani 1 1 d
C10 C 0.15591(7) 0.57632(14) 0.15728(7) 0.0540(4) Uani 1 1 d
C24 C 0.06600(7) 0.45347(15) 0.47103(8) 0.0565(4) Uani 1 1 d
C11 C 0.10248(7) 0.54379(15) 0.16385(8) 0.0556(4) Uani 1 1 d
C8 C 0.18142(6) 0.36341(15) 0.16744(8) 0.0545(4) Uani 1 1 d
O1 O 0.24055(7) 0.29011(12) 0.40944(8) 0.0915(4) Uani 1 1 d
N2 N 0.17072(8) 0.69853(15) 0.15421(9) 0.0726(4) Uani 1 1 d
C6 C 0.04664(7) 0.04177(15) 0.18785(8) 0.0572(4) Uani 1 1 d
C9 C 0.19445(7) 0.48320(15) 0.15752(8) 0.0560(4) Uani 1 1 d
C23 C 0.05692(7) 0.57451(15) 0.45374(8) 0.0583(4) Uani 1 1 d
C3 C 0.15991(7) 0.12003(15) 0.22624(9) 0.0604(4) Uani 1 1 d
C5 C 0.05922(6) 0.15977(15) 0.17423(8) 0.0560(4) Uani 1 1 d
C28 C 0.20176(7) 0.64871(16) 0.41375(10) 0.0649(4) Uani 1 1 d
C30 C 0.21762(7) 0.45199(16) 0.47299(9) 0.0635(4) Uani 1 1 d
C25 C 0.22898(7) 0.39840(16) 0.41113(9) 0.0625(4) Uani 1 1 d
C15 C 0.11475(7) 0.15967(15) 0.41245(9) 0.0596(4) Uani 1 1 d
C2 C 0.14757(7) 0.00156(16) 0.23932(10) 0.0648(4) Uani 1 1 d
C17 C 0.06644(8) 0.18721(17) 0.49813(9) 0.0654(4) Uani 1 1 d
C29 C 0.20475(8) 0.56848(16) 0.47428(9) 0.0637(4) Uani 1 1 d
C14 C 0.12692(8) 0.04041(16) 0.43457(10) 0.0678(4) Uani 1 1 d
O2 O 0.19151(7) 0.75727(12) 0.41545(9) 0.0972(5) Uani 1 1 d
C27 C 0.21180(8) 0.5935(2) 0.35099(10) 0.0734(5) Uani 1 1 d
C26 C 0.22494(9) 0.4779(2) 0.35018(10) 0.0764(5) Uani 1 1 d
C18 C 0.07897(10) 0.06870(17) 0.52072(9) 0.0765(5) Uani 1 1 d
C13 C 0.11034(9) -0.00608(15) 0.49029(9) 0.0699(5) Uani 1 1 d
N3 N 0.12187(13) -0.12741(17) 0.51191(12) 0.1005(7) Uani 1 1 d
H1 H 0.0764(6) 0.3539(14) 0.3196(8) 0.056(4) Uiso 1 1 d
H4 H 0.0611(6) 0.5591(14) 0.2899(9) 0.057(4) Uiso 1 1 d
H10 H 0.1082(9) -0.2085(19) 0.2425(11) 0.092(7) Uiso 1 1 d
H9 H 0.0526(7) 0.4048(13) 0.1809(8) 0.059(4) Uiso 1 1 d
H7 H 0.2084(7) 0.2990(14) 0.1654(8) 0.055(4) Uiso 1 1 d
H2 H 0.0514(7) 0.6321(16) 0.4886(10) 0.073(5) Uiso 1 1 d
H8 H 0.0742(7) 0.6073(15) 0.1613(8) 0.064(5) Uiso 1 1 d
H3 H 0.0685(7) 0.4281(14) 0.5188(9) 0.065(5) Uiso 1 1 d
H6 H 0.2298(7) 0.5021(13) 0.1499(8) 0.058(4) Uiso 1 1 d
H5 H 0.0577(9) 0.7696(18) 0.3346(11) 0.089(7) Uiso 1 1 d
H11 H 0.1283(7) 0.1920(15) 0.3755(10) 0.070(5) Uiso 1 1 d
H16 H 0.0280(7) 0.2144(14) 0.1513(9) 0.065(5) Uiso 1 1 d
H20 H 0.2182(8) 0.3961(16) 0.5109(10) 0.077(5) Uiso 1 1 d
H17 H 0.1993(8) 0.1472(15) 0.2405(9) 0.070(5) Uiso 1 1 d
H18 H 0.1781(8) -0.0557(16) 0.2627(9) 0.073(5) Uiso 1 1 d
H15 H 0.0064(7) 0.0147(14) 0.1741(8) 0.064(5) Uiso 1 1 d
H13 H 0.0441(8) 0.2388(16) 0.5201(10) 0.078(5) Uiso 1 1 d
H14 H 0.0648(8) 0.0371(17) 0.5564(11) 0.089(6) Uiso 1 1 d
H12 H 0.1475(7) -0.0142(16) 0.4116(9) 0.072(5) Uiso 1 1 d
H19 H 0.1973(9) 0.6060(18) 0.5156(12) 0.095(6) Uiso 1 1 d
H24 H 0.0535(10) 0.7896(19) 0.4068(13) 0.099(7) Uiso 1 1 d
H28 H 0.0441(9) -0.1894(17) 0.2057(11) 0.085(6) Uiso 1 1 d
H23 H 0.1411(10) 0.746(2) 0.1312(12) 0.104(8) Uiso 1 1 d
H27 H 0.2008(10) 0.7100(19) 0.1374(12) 0.101(7) Uiso 1 1 d
H22 H 0.2068(9) 0.6519(19) 0.3114(12) 0.101(7) Uiso 1 1 d
H25 H 0.1190(10) -0.142(2) 0.5521(14) 0.102(8) Uiso 1 1 d
H21 H 0.2335(10) 0.438(2) 0.3110(13) 0.116(8) Uiso 1 1 d
H26 H 0.1497(15) -0.163(3) 0.5008(19) 0.167(16) Uiso 1 1 d

loop_
_atom_site_aniso_label
_atom_site_aniso_U_11
_atom_site_aniso_U_22
_atom_site_aniso_U_33
_atom_site_aniso_U_23
_atom_site_aniso_U_13
_atom_site_aniso_U_12
C4 0.0467(7) 0.0525(8) 0.0432(7) -0.0022(6) 0.0098(6) 0.0014(6)
C7 0.0458(7) 0.0544(8) 0.0388(6) -0.0002(6) 0.0076(5) 0.0008(6)
C12 0.0465(7) 0.0578(9) 0.0492(7) 0.0012(6) 0.0136(6) 0.0000(6)
C19 0.0442(7) 0.0558(9) 0.0431(7) -0.0012(6) 0.0103(6) -0.0056(6)
C21 0.0536(8) 0.0599(10) 0.0447(8) 0.0041(7) 0.0124(6) -0.0030(7)
C16 0.0510(7) 0.0533(8) 0.0421(7) -0.0014(6) 0.0085(6) -0.0090(6)
C1 0.0552(8) 0.0525(9) 0.0513(8) -0.0034(6) 0.0112(6) -0.0044(7)
C22 0.0442(7) 0.0531(9) 0.0554(8) 0.0022(7) 0.0080(6) 0.0012(6)
C20 0.0535(8) 0.0556(9) 0.0424(7) -0.0030(6) 0.0139(6) -0.0038(6)
N1 0.0643(9) 0.0553(9) 0.0859(11) 0.0058(7) 0.0107(8) -0.0063(8)
N4 0.0699(9) 0.0572(9) 0.0692(9) 0.0044(8) 0.0139(8) 0.0064(7)
C10 0.0583(8) 0.0562(9) 0.0417(7) 0.0079(6) 0.0084(6) -0.0028(7)
C24 0.0631(9) 0.0619(10) 0.0436(8) 0.0027(7) 0.0162(7) -0.0006(7)
C11 0.0557(8) 0.0550(9) 0.0535(8) 0.0045(7) 0.0143(7) 0.0062(7)
C8 0.0475(7) 0.0617(10) 0.0521(8) 0.0014(7) 0.0133(6) 0.0041(7)
O1 0.1113(11) 0.0663(9) 0.1070(10) -0.0077(7) 0.0496(9) 0.0103(7)
N2 0.0751(10) 0.0610(10) 0.0799(10) 0.0149(8) 0.0227(9) -0.0055(8)
C6 0.0462(8) 0.0586(10) 0.0619(9) -0.0060(7) 0.0110(7) -0.0058(7)
C9 0.0474(8) 0.0684(11) 0.0499(8) 0.0071(7) 0.0127(6) -0.0048(7)
C23 0.0600(9) 0.0603(10) 0.0539(8) -0.0065(7) 0.0178(7) 0.0031(7)
C3 0.0438(8) 0.0592(10) 0.0686(10) 0.0054(7) 0.0053(7) -0.0013(7)
C5 0.0455(7) 0.0570(10) 0.0586(8) 0.0001(7) 0.0076(6) 0.0046(7)
C28 0.0545(9) 0.0542(10) 0.0771(11) 0.0048(8) 0.0093(8) -0.0036(7)
C30 0.0744(10) 0.0629(11) 0.0533(9) 0.0063(8) 0.0209(8) 0.0034(8)
C25 0.0640(9) 0.0576(10) 0.0675(10) -0.0045(8) 0.0238(8) -0.0011(7)
C15 0.0619(9) 0.0599(10) 0.0568(9) 0.0033(7) 0.0194(7) -0.0052(7)
C2 0.0511(8) 0.0559(10) 0.0749(10) 0.0087(8) 0.0037(8) 0.0040(7)
C17 0.0839(12) 0.0633(11) 0.0506(8) -0.0029(7) 0.0243(8) -0.0117(9)
C29 0.0698(10) 0.0615(11) 0.0581(9) -0.0053(8) 0.0186(8) 0.0026(8)
C14 0.0761(11) 0.0547(10) 0.0689(10) -0.0011(8) 0.0188(9) -0.0016(8)
O2 0.1006(10) 0.0577(8) 0.1252(12) 0.0095(8) 0.0259(9) 0.0054(7)
C27 0.0755(11) 0.0807(14) 0.0608(10) 0.0135(9) 0.0178(9) -0.0130(10)
C26 0.0947(13) 0.0800(14) 0.0612(10) -0.0060(9) 0.0346(10) -0.0103(10)
C18 0.1147(15) 0.0639(12) 0.0501(9) 0.0015(8) 0.0258(10) -0.0227(10)
C13 0.0938(12) 0.0509(10) 0.0517(9) -0.0002(7) 0.0056(9) -0.0134(9)
N3 0.165(2) 0.0549(11) 0.0722(12) 0.0088(8) 0.0252(13) -0.0061(12)

loop_
_atom_type_symbol
_atom_type_description
_atom_type_scat_dispersion_real
_atom_type_scat_dispersion_imag
_atom_type_scat_source
C C 0.0033 0.0016 'International Tables Vol C Tables 4.2.6.8 and 6.1.1.4'
H H 0.0000 0.0000 'International Tables Vol C Tables 4.2.6.8 and 6.1.1.4'
N N 0.0061 0.0033 'International Tables Vol C Tables 4.2.6.8 and 6.1.1.4'
O O 0.0106 0.0060 'International Tables Vol C Tables 4.2.6.8 and 6.1.1.4'

loop_
_geom_angle_atom_site_label_1
_geom_angle_atom_site_label_2
_geom_angle_atom_site_label_3
_geom_angle
C3 C4 C5 116.23(14)
C3 C4 C7 121.95(13)
C5 C4 C7 121.82(13)
C12 C7 C8 116.31(14)
C12 C7 C4 121.24(13)
C8 C7 C4 122.45(13)
C11 C12 C7 121.81(14)
C20 C19 C24 116.22(14)
C20 C19 C16 123.00(13)
C24 C19 C16 120.77(13)
C20 C21 C22 121.22(14)
C15 C16 C17 116.36(15)
C15 C16 C19 122.30(13)
C17 C16 C19 121.34(14)
C6 C1 C2 117.89(15)
C6 C1 N1 121.40(15)
C2 C1 N1 120.69(15)
C21 C22 C23 117.52(14)
C21 C22 N4 121.85(15)
C23 C22 N4 120.56(15)
C21 C20 C19 121.73(14)
C9 C10 N2 121.60(15)
C9 C10 C11 117.52(14)
N2 C10 C11 120.80(16)
C23 C24 C19 122.36(14)
C12 C11 C10 121.20(15)
C9 C8 C7 122.00(15)
C5 C6 C1 120.74(14)
C8 C9 C10 121.01(15)
C24 C23 C22 120.94(15)
C2 C3 C4 121.72(15)
C6 C5 C4 122.27(14)
O2 C28 C29 121.39(18)
O2 C28 C27 121.23(17)
C29 C28 C27 117.38(16)
C29 C30 C25 121.20(16)
O1 C25 C30 121.48(16)
O1 C25 C26 120.76(17)
C30 C25 C26 117.75(16)
C14 C15 C16 121.98(16)
C3 C2 C1 121.14(15)
C18 C17 C16 121.74(18)
C30 C29 C28 121.07(16)
C15 C14 C13 120.74(18)
C26 C27 C28 121.27(17)
C27 C26 C25 121.28(18)
C17 C18 C13 121.05(17)
C18 C13 C14 118.04(16)
C18 C13 N3 121.1(2)
C14 C13 N3 120.7(2)

loop_
_geom_bond_atom_site_label_1
_geom_bond_atom_site_label_2
_geom_bond_distance
C4 C3 1.393(2)
C4 C5 1.397(2)
C4 C7 1.481(2)
C7 C12 1.395(2)
C7 C8 1.398(2)
C12 C11 1.377(2)
C19 C20 1.3967(19)
C19 C24 1.398(2)
C19 C16 1.480(2)
C21 C20 1.379(2)
C21 C22 1.392(2)
C16 C15 1.391(2)
C16 C17 1.398(2)
C1 C6 1.381(2)
C1 C2 1.390(2)
C1 N1 1.399(2)
C22 C23 1.393(2)
C22 N4 1.400(2)
C10 C9 1.386(2)
C10 N2 1.394(2)
C10 C11 1.395(2)
C24 C23 1.370(2)
C8 C9 1.380(2)
O1 C25 1.223(2)
C6 C5 1.376(2)
C3 C2 1.376(2)
C28 O2 1.219(2)
C28 C29 1.464(2)
C28 C27 1.466(3)
C30 C29 1.317(2)
C30 C25 1.458(2)
C25 C26 1.460(3)
C15 C14 1.380(2)
C17 C18 1.375(3)
C14 C13 1.384(3)
C27 C26 1.309(3)
C18 C13 1.383(3)
C13 N3 1.397(2)

loop_
_geom_torsion_atom_site_label_1
_geom_torsion_atom_site_label_2
_geom_torsion_atom_site_label_3
_geom_torsion_atom_site_label_4
_geom_torsion
C3 C4 C7 C12 -151.73(14)
C5 C4 C7 C12 27.1(2)
C3 C4 C7 C8 27.7(2)
C5 C4 C7 C8 -153.49(14)
C8 C7 C12 C11 -2.8(2)
C4 C7 C12 C11 176.68(13)
C20 C19 C16 C15 25.0(2)
C24 C19 C16 C15 -154.43(14)
C20 C19 C16 C17 -155.81(14)
C24 C19 C16 C17 24.8(2)
C20 C21 C22 C23 -0.5(2)
C20 C21 C22 N4 -177.27(14)
C22 C21 C20 C19 0.0(2)
C24 C19 C20 C21 0.6(2)
C16 C19 C20 C21 -178.87(13)
C20 C19 C24 C23 -0.7(2)
C16 C19 C24 C23 178.71(14)
C7 C12 C11 C10 -0.3(2)
C9 C10 C11 C12 3.2(2)
N2 C10 C11 C12 -173.66(14)
C12 C7 C8 C9 2.9(2)
C4 C7 C8 C9 -176.52(13)
C2 C1 C6 C5 1.2(2)
N1 C1 C6 C5 179.53(15)
C7 C8 C9 C10 0.0(2)
N2 C10 C9 C8 173.78(14)
C11 C10 C9 C8 -3.1(2)
C19 C24 C23 C22 0.3(2)
C21 C22 C23 C24 0.3(2)
N4 C22 C23 C24 177.15(14)
C5 C4 C3 C2 1.6(2)
C7 C4 C3 C2 -179.52(15)
C1 C6 C5 C4 -0.5(2)
C3 C4 C5 C6 -1.0(2)
C7 C4 C5 C6 -179.82(14)
C29 C30 C25 O1 -179.48(17)
C29 C30 C25 C26 -0.7(3)
C17 C16 C15 C14 -2.0(2)
C19 C16 C15 C14 177.21(14)
C4 C3 C2 C1 -0.9(3)
C6 C1 C2 C3 -0.6(3)
N1 C1 C2 C3 -178.88(16)
C15 C16 C17 C18 2.6(2)
C19 C16 C17 C18 -176.62(15)
C25 C30 C29 C28 -0.4(3)
O2 C28 C29 C30 -177.87(17)
C27 C28 C29 C30 1.9(2)
C16 C15 C14 C13 -0.7(3)
O2 C28 C27 C26 177.41(18)
C29 C28 C27 C26 -2.4(3)
C28 C27 C26 C25 1.3(3)
O1 C25 C26 C27 179.03(19)
C30 C25 C26 C27 0.3(3)
C16 C17 C18 C13 -0.5(3)
C17 C18 C13 C14 -2.4(3)
C17 C18 C13 N3 -178.39(18)
C15 C14 C13 C18 2.9(3)
C15 C14 C13 N3 179.00(18)
